data_7706781
loop_
_publ_author_name
'Yang, Ming-Xing'
'Chen, Li-Juan'
'Ye, Yan-Zhu'
'Lin, Xing-Ye'
'Lin, Shen'

_publ_section_title
;
 Four 3D Co(ii) MOFs based on 2,4,6-tris(4-pyridyl)-1,3,5-triazine and
 polycarboxylic acid ligands and their derivatives as efficient
 electrocatalysts for oxygen reduction reaction.
;
_journal_issue 14
_journal_name_full 'Dalton transactions (Cambridge, England : 2003)'
_journal_page_first 4904
_journal_page_last 4913
_journal_paper_doi 10.1039/d1dt00005e
_journal_volume 50
_journal_year 2021
_chemical_formula_moiety 'C27 H21 Co N7 O5'
_chemical_formula_sum 'C27 H21 Co N7 O5'
_chemical_formula_weight 582.44
_space_group_crystal_system monoclinic
_space_group_IT_number 15
_space_group_name_Hall '-C 2yc'
_space_group_name_H-M_alt 'C 1 2/c 1'
_atom_sites_solution_hydrogens geom
_audit_creation_method SHELXL-2018/3
_audit_update_record
;
2020-12-31 deposited with the CCDC.	2021-03-04 downloaded from the CCDC.
;
_cell_angle_alpha 90
_cell_angle_beta 112.762(5)
_cell_angle_gamma 90
_cell_formula_units_Z 8
_cell_length_a 29.174(10)
_cell_length_b 13.803(4)
_cell_length_c 13.380(4)
_cell_measurement_reflns_used 6749
_cell_measurement_temperature 293(2)
_cell_measurement_theta_max 25.995
_cell_measurement_theta_min 2.1229
_cell_volume 4968(3)
_computing_cell_refinement '(CrystalClear; Rigaku, 2002)'
_computing_data_collection '(CrystalClear; Rigaku, 2002)'
_computing_data_reduction '(CrystalClear; Rigaku, 2002)'
_computing_molecular_graphics 'Bruker SHELXTL'
_computing_publication_material 'Bruker SHELXTL'
_computing_structure_refinement 'SHELXL-2018/3 (Sheldrick, 2018)'
_computing_structure_solution 'SHELXL-2018/3 (Sheldrick, 2018)'
_diffrn_ambient_temperature 293(2)
_diffrn_detector_area_resol_mean 28.5714
_diffrn_measured_fraction_theta_full 0.978
_diffrn_measured_fraction_theta_max 0.972
_diffrn_measurement_device_type 'Rigaku Mercury CCD'
_diffrn_measurement_method '\w scan'
_diffrn_radiation_type MoK\a
_diffrn_radiation_wavelength 0.71073
_diffrn_reflns_av_R_equivalents 0.0315
_diffrn_reflns_av_unetI/netI 0.0288
_diffrn_reflns_Laue_measured_fraction_full 0.978
_diffrn_reflns_Laue_measured_fraction_max 0.972
_diffrn_reflns_limit_h_max 35
_diffrn_reflns_limit_h_min -35
_diffrn_reflns_limit_k_max 17
_diffrn_reflns_limit_k_min -17
_diffrn_reflns_limit_l_max 15
_diffrn_reflns_limit_l_min -15
_diffrn_reflns_number 16813
_diffrn_reflns_point_group_measured_fraction_full 0.978
_diffrn_reflns_point_group_measured_fraction_max 0.972
_diffrn_reflns_theta_full 25.242
_diffrn_reflns_theta_max 25.995
_diffrn_reflns_theta_min 2.709
_diffrn_source 'fine-focus sealed tube'
_exptl_absorpt_coefficient_mu 0.746
_exptl_absorpt_correction_T_max 0.935
_exptl_absorpt_correction_T_min 0.898
_exptl_absorpt_correction_type multi-scan
_exptl_absorpt_process_details '(CrystalClear; Rigaku, 2002)'
_exptl_crystal_colour brown
_exptl_crystal_density_diffrn 1.557
_exptl_crystal_description block
_exptl_crystal_F_000 2392
_exptl_crystal_size_max 0.15
_exptl_crystal_size_mid 0.12
_exptl_crystal_size_min 0.09
_refine_diff_density_max 1.063
_refine_diff_density_min -0.522
_refine_diff_density_rms 0.064
_refine_ls_extinction_method none
_refine_ls_goodness_of_fit_ref 0.913
_refine_ls_hydrogen_treatment constr
_refine_ls_matrix_type full
_refine_ls_number_parameters 352
_refine_ls_number_reflns 4738
_refine_ls_number_restraints 0
_refine_ls_restrained_S_all 0.913
_refine_ls_R_factor_all 0.0507
_refine_ls_R_factor_gt 0.0465
_refine_ls_shift/su_max 0.001
_refine_ls_shift/su_mean 0.000
_refine_ls_structure_factor_coef Fsqd
_refine_ls_weighting_details 'w=1/[\s^2^(Fo^2^)+(0.0958P)^2^+9.9554P] where P=(Fo^2^+2Fc^2^)/3'
_refine_ls_weighting_scheme calc
_refine_ls_wR_factor_gt 0.1327
_refine_ls_wR_factor_ref 0.1376
_reflns_Friedel_coverage 0.000
_reflns_number_gt 4381
_reflns_number_total 4738
_reflns_threshold_expression 'I > 2\s(I)'
_cod_data_source_file d1dt00005e2.cif
_cod_data_source_block C27H21CoN7O5
_cod_depositor_comments
;
The following automatic conversions were performed:

data item '_exptl_absorpt_correction_type' value 'Multi-scan' was
changed to 'multi-scan' in accordance with the
/home/data/users/saulius/crontab/automatic-downloads/rss-feeds/RSC/lib/dictionaries/cif_core.dic
dictionary named 'cif_core.dic' version 2.4.2 last updated on
2011-04-26.

Automatic conversion script
Id: cif_fix_values 7556 2019-12-06 15:28:31Z antanas 

 Adding full bibliography for 7706780--7706783.cif.
;
_cod_original_cell_volume 4969(3)
_cod_original_sg_symbol_H-M 'C 2/c'
_cod_database_code 7706781
_shelx_shelxl_version_number 2018/3
_shelx_space_group_comment
;
The symmetry employed for this shelxl refinement is uniquely defined
by the following loop, which should always be used as a source of
symmetry information in preference to the above space-group names.
They are only intended as comments.
;

loop_
_space_group_symop_operation_xyz
'x, y, z'
'-x, y, -z+1/2'
'x+1/2, y+1/2, z'
'-x+1/2, y+1/2, -z+1/2'
'-x, -y, -z'
'x, -y, z-1/2'
'-x+1/2, -y+1/2, -z'
'x+1/2, -y+1/2, z-1/2'

loop_
_atom_site_label
_atom_site_type_symbol
_atom_site_fract_x
_atom_site_fract_y
_atom_site_fract_z
_atom_site_U_iso_or_equiv
_atom_site_adp_type
_atom_site_occupancy
_atom_site_site_symmetry_order
_atom_site_calc_flag
_atom_site_refinement_flags_posn
_atom_site_refinement_flags_adp
_atom_site_refinement_flags_occupancy
_atom_site_disorder_assembly
_atom_site_disorder_group
Co1 Co 0.26415(2) -0.26126(2) 0.65312(3) 0.02639(14) Uani 1 1 d . . . . .
O1 O 0.20171(14) -0.82790(17) 0.6007(2) 0.0799(10) Uani 1 1 d . . . . .
O2 O 0.22516(9) -0.70012(15) 0.70514(17) 0.0481(5) Uani 1 1 d . . . . .
O3 O 0.23277(7) -0.38482(13) 0.57935(17) 0.0434(5) Uani 1 1 d . . . . .
O4 O 0.20542(7) -0.34593(14) 0.40470(18) 0.0420(5) Uani 1 1 d . . . . .
N1 N 0.01622(7) -0.07685(16) 0.39410(18) 0.0305(5) Uani 1 1 d . . . . .
N2 N 0.06156(8) 0.07009(16) 0.44699(18) 0.0310(5) Uani 1 1 d . . . . .
N3 N -0.02548(8) 0.07433(16) 0.34726(18) 0.0310(5) Uani 1 1 d . . . . .
N4 N -0.16467(8) -0.16653(15) 0.20603(18) 0.0305(5) Uani 1 1 d . . . . .
N5 N 0.19299(8) -0.18683(16) 0.59154(18) 0.0319(5) Uani 1 1 d . . . . .
N6 N 0.02245(12) 0.4266(2) 0.4068(3) 0.0642(9) Uani 1 1 d . . . . .
N7 N 0.16233(9) -0.64050(17) 0.3283(2) 0.0397(6) Uani 1 1 d . . . . .
C1 C -0.02463(9) -0.02234(18) 0.3478(2) 0.0270(5) Uani 1 1 d . . . . .
C2 C 0.05841(9) -0.02614(19) 0.4422(2) 0.0281(5) Uani 1 1 d . . . . .
C3 C 0.01844(9) 0.11686(19) 0.3985(2) 0.0286(5) Uani 1 1 d . . . . .
C4 C -0.07274(9) -0.07361(18) 0.2957(2) 0.0271(5) Uani 1 1 d . . . . .
C5 C -0.11659(9) -0.02165(19) 0.2549(2) 0.0327(6) Uani 1 1 d . . . . .
H5A H -0.116029 0.045699 0.256813 0.039 Uiso 1 1 calc R U . . .
C6 C -0.16114(9) -0.07042(19) 0.2115(2) 0.0348(6) Uani 1 1 d . . . . .
H6B H -0.190287 -0.034278 0.184490 0.042 Uiso 1 1 calc R U . . .
C7 C -0.12183(10) -0.2161(2) 0.2433(3) 0.0426(7) Uani 1 1 d . . . . .
H7B H -0.123397 -0.283301 0.237826 0.051 Uiso 1 1 calc R U . . .
C8 C -0.07554(10) -0.1736(2) 0.2892(3) 0.0403(7) Uani 1 1 d . . . . .
H8A H -0.046889 -0.211222 0.315242 0.048 Uiso 1 1 calc R U . . .
C9 C 0.10502(9) -0.08263(19) 0.4958(2) 0.0287(5) Uani 1 1 d . . . . .
C10 C 0.10441(9) -0.1827(2) 0.4984(2) 0.0355(6) Uani 1 1 d . . . . .
H10A H 0.074566 -0.216447 0.468548 0.043 Uiso 1 1 calc R U . . .
C11 C 0.14895(10) -0.2320(2) 0.5462(3) 0.0366(7) Uani 1 1 d . . . . .
H11A H 0.148351 -0.299377 0.546973 0.044 Uiso 1 1 calc R U . . .
C12 C 0.19268(9) -0.0899(2) 0.5924(2) 0.0345(6) Uani 1 1 d . . . . .
H12A H 0.222727 -0.057751 0.626838 0.041 Uiso 1 1 calc R U . . .
C13 C 0.15014(9) -0.03506(19) 0.5450(2) 0.0327(6) Uani 1 1 d . . . . .
H13A H 0.151684 0.032246 0.546036 0.039 Uiso 1 1 calc R U . . .
C14 C 0.01955(10) 0.2242(2) 0.4028(2) 0.0343(6) Uani 1 1 d . . . . .
C15 C 0.06412(11) 0.2738(2) 0.4554(3) 0.0438(7) Uani 1 1 d . . . . .
H15A H 0.093665 0.240279 0.490720 0.053 Uiso 1 1 calc R U . . .
C16 C 0.06332(13) 0.3739(2) 0.4539(3) 0.0577(10) Uani 1 1 d . . . . .
H16A H 0.093267 0.406397 0.488039 0.069 Uiso 1 1 calc R U . . .
C17 C -0.01994(14) 0.3780(2) 0.3591(4) 0.0619(10) Uani 1 1 d . . . . .
H17A H -0.049044 0.413632 0.327063 0.074 Uiso 1 1 calc R U . . .
C18 C -0.02351(12) 0.2783(2) 0.3543(3) 0.0471(8) Uani 1 1 d . . . . .
H18A H -0.054062 0.248036 0.319360 0.057 Uiso 1 1 calc R U . . .
C19 C 0.19696(9) -0.67321(19) 0.5182(2) 0.0331(6) Uani 1 1 d . . . . .
C20 C 0.20740(9) -0.57499(19) 0.5365(2) 0.0302(6) Uani 1 1 d . . . . .
H20A H 0.222456 -0.552840 0.607455 0.036 Uiso 1 1 calc R U . . .
C21 C 0.19601(9) -0.50916(19) 0.4522(2) 0.0320(6) Uani 1 1 d . . . . .
C22 C 0.17170(11) -0.5459(2) 0.3461(2) 0.0375(6) Uani 1 1 d . . . . .
C23 C 0.17562(10) -0.7038(2) 0.4101(2) 0.0352(6) Uani 1 1 d . . . . .
C24 C 0.20869(11) -0.7413(2) 0.6148(3) 0.0383(7) Uani 1 1 d . . . . .
C25 C 0.21221(9) -0.40558(18) 0.4798(2) 0.0316(6) Uani 1 1 d . . . . .
C26 C 0.15242(16) -0.4856(3) 0.2444(3) 0.0624(11) Uani 1 1 d . . . . .
H26A H 0.160276 -0.418731 0.262538 0.094 Uiso 1 1 calc R U . . .
H26B H 0.167655 -0.506654 0.196100 0.094 Uiso 1 1 calc R U . . .
H26C H 0.117022 -0.493164 0.209686 0.094 Uiso 1 1 calc R U . . .
C27 C 0.16503(13) -0.8069(2) 0.3731(3) 0.0474(8) Uani 1 1 d . . . . .
H27A H 0.175288 -0.848965 0.435014 0.071 Uiso 1 1 calc R U . . .
H27B H 0.130040 -0.814707 0.332023 0.071 Uiso 1 1 calc R U . . .
H27C H 0.182986 -0.823012 0.328502 0.071 Uiso 1 1 calc R U . . .

loop_
_atom_site_aniso_label
_atom_site_aniso_U_11
_atom_site_aniso_U_22
_atom_site_aniso_U_33
_atom_site_aniso_U_23
_atom_site_aniso_U_13
_atom_site_aniso_U_12
Co1 0.0230(2) 0.0204(2) 0.0295(2) -0.00274(12) 0.00329(16) -0.00072(11)
O1 0.139(3) 0.0292(13) 0.0657(18) 0.0010(12) 0.0334(19) -0.0158(15)
O2 0.0619(14) 0.0363(11) 0.0394(12) 0.0025(9) 0.0122(11) -0.0140(10)
O3 0.0403(11) 0.0243(9) 0.0457(12) -0.0050(8) -0.0052(9) -0.0010(8)
O4 0.0415(11) 0.0254(10) 0.0597(14) 0.0071(9) 0.0204(10) -0.0018(8)
N1 0.0223(10) 0.0307(11) 0.0332(12) -0.0010(9) 0.0049(9) -0.0008(8)
N2 0.0234(10) 0.0306(11) 0.0357(13) -0.0007(9) 0.0078(9) -0.0009(8)
N3 0.0235(10) 0.0288(11) 0.0361(13) 0.0009(9) 0.0064(9) -0.0009(8)
N4 0.0262(10) 0.0242(11) 0.0353(12) 0.0005(9) 0.0054(9) -0.0033(8)
N5 0.0241(10) 0.0285(11) 0.0364(13) -0.0021(9) 0.0042(9) 0.0025(8)
N6 0.0596(18) 0.0318(15) 0.098(3) -0.0016(15) 0.0269(18) 0.0009(13)
N7 0.0427(13) 0.0321(12) 0.0391(14) -0.0063(10) 0.0102(11) -0.0103(10)
C1 0.0227(11) 0.0304(13) 0.0260(13) -0.0003(10) 0.0071(10) -0.0002(9)
C2 0.0240(12) 0.0305(13) 0.0279(14) -0.0005(10) 0.0079(10) -0.0004(9)
C3 0.0248(12) 0.0296(13) 0.0307(14) 0.0001(10) 0.0099(11) -0.0009(9)
C4 0.0218(11) 0.0301(13) 0.0261(13) 0.0004(10) 0.0056(10) -0.0022(9)
C5 0.0269(12) 0.0224(12) 0.0423(16) 0.0006(11) 0.0062(11) 0.0003(10)
C6 0.0236(12) 0.0288(13) 0.0448(16) -0.0003(11) 0.0054(11) 0.0024(10)
C7 0.0282(13) 0.0243(13) 0.063(2) 0.0006(13) 0.0044(13) 0.0015(11)
C8 0.0245(13) 0.0284(14) 0.0573(19) 0.0000(13) 0.0041(13) 0.0048(10)
C9 0.0235(12) 0.0309(13) 0.0291(14) -0.0004(10) 0.0074(10) 0.0009(10)
C10 0.0233(12) 0.0307(14) 0.0463(17) -0.0022(12) 0.0066(12) -0.0041(10)
C11 0.0286(13) 0.0271(13) 0.0476(18) -0.0009(12) 0.0075(13) -0.0016(10)
C12 0.0229(12) 0.0314(14) 0.0436(16) -0.0059(12) 0.0066(11) -0.0010(10)
C13 0.0273(12) 0.0247(13) 0.0415(16) -0.0034(11) 0.0083(11) -0.0004(10)
C14 0.0305(14) 0.0303(14) 0.0408(17) 0.0006(11) 0.0125(13) -0.0020(10)
C15 0.0339(15) 0.0339(15) 0.058(2) -0.0043(14) 0.0118(14) -0.0042(12)
C16 0.0491(19) 0.0348(17) 0.084(3) -0.0093(17) 0.0207(19) -0.0087(14)
C17 0.0474(19) 0.0357(17) 0.096(3) 0.0033(18) 0.021(2) 0.0097(14)
C18 0.0335(15) 0.0357(16) 0.066(2) 0.0007(15) 0.0121(15) 0.0047(12)
C19 0.0280(12) 0.0263(13) 0.0424(16) -0.0003(11) 0.0107(12) -0.0039(10)
C20 0.0272(12) 0.0297(13) 0.0298(14) -0.0035(10) 0.0066(10) -0.0043(10)
C21 0.0264(12) 0.0249(13) 0.0394(15) -0.0011(11) 0.0070(11) -0.0025(10)
C22 0.0402(15) 0.0308(14) 0.0346(16) -0.0007(11) 0.0070(12) -0.0079(11)
C23 0.0348(14) 0.0282(14) 0.0414(16) -0.0057(12) 0.0133(12) -0.0070(11)
C24 0.0323(14) 0.0348(15) 0.0429(18) -0.0004(12) 0.0091(13) -0.0079(11)
C25 0.0199(11) 0.0255(13) 0.0415(16) 0.0018(11) 0.0030(11) 0.0016(9)
C26 0.086(3) 0.0426(19) 0.0396(19) 0.0031(15) 0.0030(18) -0.0214(18)
C27 0.0575(19) 0.0293(15) 0.052(2) -0.0101(13) 0.0179(16) -0.0093(13)

loop_
_atom_type_symbol
_atom_type_description
_atom_type_scat_dispersion_real
_atom_type_scat_dispersion_imag
_atom_type_scat_source
C C 0.0033 0.0016 'International Tables Vol C Tables 4.2.6.8 and 6.1.1.4'
H H 0.0000 0.0000 'International Tables Vol C Tables 4.2.6.8 and 6.1.1.4'
N N 0.0061 0.0033 'International Tables Vol C Tables 4.2.6.8 and 6.1.1.4'
O O 0.0106 0.0060 'International Tables Vol C Tables 4.2.6.8 and 6.1.1.4'
Co Co 0.3494 0.9721 'International Tables Vol C Tables 4.2.6.8 and 6.1.1.4'

loop_
_geom_angle_atom_site_label_1
_geom_angle_atom_site_label_2
_geom_angle_atom_site_label_3
_geom_angle
_geom_angle_site_symmetry_1
_geom_angle_site_symmetry_3
_geom_angle_publ_flag
O2 Co1 O3 134.76(10) 4_556 . ?
O2 Co1 O4 97.13(10) 4_556 7_546 ?
O3 Co1 O4 128.10(10) . 7_546 ?
O2 Co1 N4 96.15(9) 4_556 8_546 ?
O3 Co1 N4 88.10(8) . 8_546 ?
O4 Co1 N4 87.38(8) 7_546 8_546 ?
O2 Co1 N5 86.29(9) 4_556 . ?
O3 Co1 N5 91.62(8) . . ?
O4 Co1 N5 90.31(9) 7_546 . ?
N4 Co1 N5 176.83(9) 8_546 . ?
C24 O2 Co1 126.10(19) . 4_546 ?
C25 O3 Co1 130.65(18) . . ?
C25 O4 Co1 145.93(18) . 7_546 ?
C1 N1 C2 114.5(2) . . ?
C2 N2 C3 115.1(2) . . ?
C3 N3 C1 115.2(2) . . ?
C6 N4 C7 116.6(2) . . ?
C6 N4 Co1 121.48(17) . 8_445 ?
C7 N4 Co1 121.73(18) . 8_445 ?
C12 N5 C11 117.4(2) . . ?
C12 N5 Co1 118.56(17) . . ?
C11 N5 Co1 123.93(18) . . ?
C16 N6 C17 116.5(3) . . ?
C23 N7 C22 121.2(3) . . ?
N3 C1 N1 125.1(2) . . ?
N3 C1 C4 117.5(2) . . ?
N1 C1 C4 117.4(2) . . ?
N2 C2 N1 125.2(2) . . ?
N2 C2 C9 117.8(2) . . ?
N1 C2 C9 117.0(2) . . ?
N3 C3 N2 125.0(2) . . ?
N3 C3 C14 117.5(2) . . ?
N2 C3 C14 117.5(2) . . ?
C5 C4 C8 118.0(2) . . ?
C5 C4 C1 120.1(2) . . ?
C8 C4 C1 121.9(2) . . ?
C6 C5 C4 119.4(2) . . ?
N4 C6 C5 123.5(2) . . ?
N4 C7 C8 124.0(3) . . ?
C7 C8 C4 118.5(2) . . ?
C10 C9 C13 118.7(2) . . ?
C10 C9 C2 121.2(2) . . ?
C13 C9 C2 120.2(2) . . ?
C9 C10 C11 118.9(2) . . ?
N5 C11 C10 122.9(2) . . ?
N5 C12 C13 123.5(2) . . ?
C12 C13 C9 118.5(2) . . ?
C18 C14 C15 118.1(3) . . ?
C18 C14 C3 121.1(2) . . ?
C15 C14 C3 120.8(3) . . ?
C16 C15 C14 118.4(3) . . ?
N6 C16 C15 124.2(3) . . ?
N6 C17 C18 124.3(3) . . ?
C17 C18 C14 118.4(3) . . ?
C20 C19 C23 117.1(3) . . ?
C20 C19 C24 119.3(2) . . ?
C23 C19 C24 123.6(2) . . ?
C21 C20 C19 121.9(3) . . ?
C20 C21 C22 116.9(2) . . ?
C20 C21 C25 118.0(2) . . ?
C22 C21 C25 125.1(2) . . ?
N7 C22 C21 121.2(3) . . ?
N7 C22 C26 113.5(3) . . ?
C21 C22 C26 125.2(3) . . ?
N7 C23 C19 121.4(2) . . ?
N7 C23 C27 113.1(3) . . ?
C19 C23 C27 125.5(3) . . ?
O1 C24 O2 125.1(3) . . ?
O1 C24 C19 120.4(3) . . ?
O2 C24 C19 114.5(2) . . ?
O4 C25 O3 124.0(2) . . ?
O4 C25 C21 119.3(2) . . ?
O3 C25 C21 116.7(2) . . ?

loop_
_geom_bond_atom_site_label_1
_geom_bond_atom_site_label_2
_geom_bond_distance
_geom_bond_site_symmetry_2
_geom_bond_publ_flag
Co1 O2 1.987(2) 4_556 ?
Co1 O3 2.0055(19) . ?
Co1 O4 2.027(2) 7_546 ?
Co1 N4 2.161(2) 8_546 ?
Co1 N5 2.173(2) . ?
O1 C24 1.215(4) . ?
O2 C24 1.252(4) . ?
O3 C25 1.264(3) . ?
O4 C25 1.254(3) . ?
N1 C1 1.341(3) . ?
N1 C2 1.344(3) . ?
N2 C2 1.331(3) . ?
N2 C3 1.338(3) . ?
N3 C3 1.333(3) . ?
N3 C1 1.335(3) . ?
N4 C6 1.331(3) . ?
N4 C7 1.341(3) . ?
N5 C12 1.338(3) . ?
N5 C11 1.343(3) . ?
N6 C16 1.330(5) . ?
N6 C17 1.333(5) . ?
N7 C23 1.336(4) . ?
N7 C22 1.337(4) . ?
C1 C4 1.483(3) . ?
C2 C9 1.489(3) . ?
C3 C14 1.483(4) . ?
C4 C5 1.382(3) . ?
C4 C8 1.383(4) . ?
C5 C6 1.377(4) . ?
C7 C8 1.380(4) . ?
C9 C10 1.383(4) . ?
C9 C13 1.388(3) . ?
C10 C11 1.385(4) . ?
C12 C13 1.381(4) . ?
C14 C18 1.388(4) . ?
C14 C15 1.395(4) . ?
C15 C16 1.381(4) . ?
C17 C18 1.380(5) . ?
C19 C20 1.390(4) . ?
C19 C23 1.400(4) . ?
C19 C24 1.526(4) . ?
C20 C21 1.385(4) . ?
C21 C22 1.413(4) . ?
C21 C25 1.506(4) . ?
C22 C26 1.506(4) . ?
C23 C27 1.499(4) . ?
